data_7222813
loop_
_publ_author_name
'Krivovichev, S.V.'
'Kahlenberg, V.'

_publ_section_title
;
 Preparation and Crystal Structures of M[(UO2)(SeO4)2(H2O)](H2O)4 (M = Mg,
 Zn)
;
_journal_name_full
;
Zeitschrift fuer Naturforschung, Teil B. Anorganische Chemie, Organische 
Chemie (42,1987-)
;
_journal_page_first 538
_journal_page_last 542
_journal_volume 60
_journal_year 2005
_chemical_formula_sum 'H10 O15 Se2 U Zn'
_chemical_name_systematic 'Zn ((U O2) (Se O4)2 (H2 O)) (H2 O)4'
_space_group_IT_number 14
_symmetry_space_group_name_Hall '-P 2ybc'
_symmetry_space_group_name_H-M 'P 1 21/c 1'
_cell_angle_alpha 90
_cell_angle_beta 92.382
_cell_angle_gamma 90
_cell_formula_units_Z 4
_cell_length_a 8.4492
_cell_length_b 11.586
_cell_length_c 13.24
_cell_volume 1294.976
_citation_journal_id_ASTM ZNBSEN
_cod_data_source_file Krivovichev_ZNBSEN_2005_1915.cif
_cod_data_source_block H10O15Se2U1Zn1
_cod_original_formula_sum 'H10 O15 Se2 U1 Zn1'
_cod_database_code 7222813

loop_
_symmetry_equiv_pos_as_xyz
x,y,z
-x,y+1/2,-z+1/2
-x,-y,-z
x,-y-1/2,z-1/2

loop_
_atom_site_label
_atom_site_type_symbol
_atom_site_fract_x
_atom_site_fract_y
_atom_site_fract_z
_atom_site_occupancy
_atom_site_U_iso_or_equiv
Se1 Se+6 -0.24199 -0.22026 0.75549 1 0.0
O11 O-2 0.2884 -0.23 0.8146 1 0.0
O9 O-2 -0.1213 -0.2247 0.6623 1 0.0
U1 U+6 0.61849 0.09298 0.75439 1 0.0
O14 O-2 -0.172 -0.0498 0.5053 1 0.0
O3 O-2 0.4234 0.2302 0.7805 1 0.0
Zn1 Zn+2 -0.1614 -0.27224 1.00633 1 0.0
O2 O-2 0.6815 0.1284 0.8805 1 0.0
O13 O-2 -0.151 -0.0955 1.0062 1 0.0
O15 O-2 0.412 0.2678 0.9972 1 0.0
O4 O-2 0.2485 -0.1001 0.6496 1 0.0
O1 O-2 -0.2665 -0.0865 0.795 1 0.0
Se2 Se+6 0.26229 -0.09903 0.77192 1 0.0
O7 O-2 -0.1594 -0.2968 0.8485 1 0.0
O6 O-2 0.0857 -0.2783 0.9981 1 0.0
O12 O-2 0.1069 -0.047 0.8234 1 0.0
O5 O-2 0.4122 -0.0216 0.8138 1 0.0
O8 O-2 0.5578 0.057 0.6287 1 0.0
O10 O-2 0.8947 0.0725 0.7007 1 0.0
